data_4029735
loop_
_publ_author_name
'Lipstman, Sophia'
'Goldberg, Israel'

_publ_section_title
;
 Versatile supramolecular reactivity of zinc-tetra(4-pyridyl)porphyrin in
 crystalline solids: Polymeric grids with zinc dichloride and
 hydrogen-bonded networks with mellitic acid.
;
_journal_name_full 'Beilstein journal of organic chemistry'
_journal_page_first 77
_journal_paper_doi 10.3762/bjoc.5.77
_journal_volume 5
_journal_year 2009
_chemical_formula_moiety 'C42 H30 N8 O1 Zn, C12 H6 O12'
_chemical_formula_sum 'C54 H36 N8 O13 Zn'
_chemical_formula_weight 1070.28
_chemical_name_systematic
; 
 ? 
;
_space_group_IT_number 2
_symmetry_cell_setting triclinic
_symmetry_space_group_name_Hall '-P 1'
_symmetry_space_group_name_H-M 'P -1'
_atom_sites_solution_hydrogens geom
_atom_sites_solution_primary direct
_atom_sites_solution_secondary difmap
_audit_creation_method SHELXL-97
_cell_angle_alpha 78.2372(16)
_cell_angle_beta 78.1856(17)
_cell_angle_gamma 84.2881(8)
_cell_formula_units_Z 2
_cell_length_a 11.8660(3)
_cell_length_b 13.8803(4)
_cell_length_c 20.4843(5)
_cell_measurement_reflns_used 11778
_cell_measurement_temperature 110(2)
_cell_measurement_theta_max 27.88
_cell_measurement_theta_min 1.41
_cell_volume 3227.13(15)
_computing_cell_refinement Denzo
_computing_data_collection 'Collect, Nonius B.V.'
_computing_data_reduction 'Denzo & Scalepack'
_computing_structure_refinement 'SHELXL-97 (Sheldrick, 1997)'
_computing_structure_solution SIR-97
_diffrn_ambient_temperature 110(2)
_diffrn_detector_area_resol_mean 12.8
_diffrn_measured_fraction_theta_full 0.981
_diffrn_measured_fraction_theta_max 0.981
_diffrn_measurement_device_type 'Nonius KappaCCD'
_diffrn_measurement_method '0.5 deg. \f and \w scans'
_diffrn_radiation_monochromator graphite
_diffrn_radiation_source 'fine-focus sealed tube'
_diffrn_radiation_type MoK\a
_diffrn_radiation_wavelength 0.71073
_diffrn_reflns_av_R_equivalents 0.0510
_diffrn_reflns_av_sigmaI/netI 0.0805
_diffrn_reflns_limit_h_max 15
_diffrn_reflns_limit_h_min 0
_diffrn_reflns_limit_k_max 18
_diffrn_reflns_limit_k_min -18
_diffrn_reflns_limit_l_max 26
_diffrn_reflns_limit_l_min -25
_diffrn_reflns_number 35843
_diffrn_reflns_theta_full 27.90
_diffrn_reflns_theta_max 27.90
_diffrn_reflns_theta_min 2.57
_diffrn_standards_number 0
_exptl_absorpt_coefficient_mu 0.439
_exptl_absorpt_correction_T_max 0.9173
_exptl_absorpt_correction_T_min 0.8104
_exptl_absorpt_correction_type multi-scan
_exptl_absorpt_process_details 'Blessing, 1995'
_exptl_crystal_colour red
_exptl_crystal_density_diffrn 1.101
_exptl_crystal_density_method 'not measured'
_exptl_crystal_description prism
_exptl_crystal_F_000 1100
_exptl_crystal_size_max 0.50
_exptl_crystal_size_mid 0.40
_exptl_crystal_size_min 0.20
_platon_squeeze_details
;
;
_refine_diff_density_max 0.753
_refine_diff_density_min -0.520
_refine_diff_density_rms 0.077
_refine_ls_extinction_method none
_refine_ls_goodness_of_fit_ref 0.960
_refine_ls_hydrogen_treatment constr
_refine_ls_matrix_type full
_refine_ls_number_parameters 692
_refine_ls_number_reflns 15151
_refine_ls_number_restraints 0
_refine_ls_restrained_S_all 0.960
_refine_ls_R_factor_all 0.0924
_refine_ls_R_factor_gt 0.0598
_refine_ls_shift/su_max 0.012
_refine_ls_shift/su_mean 0.000
_refine_ls_structure_factor_coef Fsqd
_refine_ls_weighting_details 'calc w=1/[\s^2^(Fo^2^)+(0.1035P)^2^+0.0000P] where P=(Fo^2^+2Fc^2^)/3'
_refine_ls_weighting_scheme calc
_refine_ls_wR_factor_gt 0.1553
_refine_ls_wR_factor_ref 0.1672
_reflns_number_gt 9766
_reflns_number_total 15151
_reflns_threshold_expression >2sigma(I)
_cod_data_source_file 1860-5397-5-77-S2.cif
_cod_data_source_block so120x
_cod_database_code 4029735

loop_
_symmetry_equiv_pos_as_xyz
'x, y, z'
'-x, -y, -z'

loop_
_atom_site_label
_atom_site_type_symbol
_atom_site_fract_x
_atom_site_fract_y
_atom_site_fract_z
_atom_site_U_iso_or_equiv
_atom_site_adp_type
_atom_site_occupancy
_atom_site_symmetry_multiplicity
_atom_site_calc_flag
_atom_site_refinement_flags
Zn Zn 0.60796(3) 0.14726(2) 0.136283(13) 0.02625(10) Uani 1 1 d .
C1 C 0.7469(2) -0.01620(18) 0.06517(12) 0.0290(6) Uani 1 1 d .
C2 C 0.8251(3) -0.1004(2) 0.07685(13) 0.0371(7) Uani 1 1 d .
H2 H 0.8653 -0.1370 0.0438 0.044 Uiso 1 1 calc R
C3 C 0.8315(3) -0.1187(2) 0.14366(13) 0.0388(7) Uani 1 1 d .
H3 H 0.8768 -0.1700 0.1664 0.047 Uiso 1 1 calc R
C4 C 0.7552(3) -0.04435(18) 0.17335(12) 0.0310(6) Uani 1 1 d .
C5 C 0.7367(3) -0.03612(18) 0.24187(12) 0.0310(6) Uani 1 1 d .
C6 C 0.6625(3) 0.03421(19) 0.27240(12) 0.0323(6) Uani 1 1 d .
C7 C 0.6390(3) 0.0378(2) 0.34390(13) 0.0428(7) Uani 1 1 d .
H7 H 0.6724 -0.0055 0.3781 0.051 Uiso 1 1 calc R
C8 C 0.5617(3) 0.1131(2) 0.35328(13) 0.0422(7) Uani 1 1 d .
H8 H 0.5306 0.1337 0.3951 0.051 Uiso 1 1 calc R
C9 C 0.5346(2) 0.15709(19) 0.28783(12) 0.0310(6) Uani 1 1 d .
C10 C 0.4548(2) 0.23764(19) 0.27558(12) 0.0307(6) Uani 1 1 d .
C11 C 0.4254(2) 0.28040(18) 0.21289(12) 0.0290(6) Uani 1 1 d .
C12 C 0.3438(3) 0.3619(2) 0.20147(13) 0.0368(6) Uani 1 1 d .
H12 H 0.2999 0.3962 0.2349 0.044 Uiso 1 1 calc R
C13 C 0.3404(3) 0.3813(2) 0.13482(13) 0.0357(6) Uani 1 1 d .
H13 H 0.2942 0.4320 0.1123 0.043 Uiso 1 1 calc R
C14 C 0.4197(2) 0.31108(19) 0.10406(13) 0.0313(6) Uani 1 1 d .
C15 C 0.4411(2) 0.30484(19) 0.03469(13) 0.0322(6) Uani 1 1 d .
C16 C 0.5160(3) 0.2351(2) 0.00503(13) 0.0377(7) Uani 1 1 d .
C17 C 0.5291(4) 0.2246(3) -0.06505(15) 0.0606(11) Uani 1 1 d .
H17 H 0.4919 0.2651 -0.0987 0.073 Uiso 1 1 calc R
C18 C 0.6035(3) 0.1469(2) -0.07362(14) 0.0535(9) Uani 1 1 d .
H18 H 0.6286 0.1224 -0.1146 0.064 Uiso 1 1 calc R
C19 C 0.6388(3) 0.1070(2) -0.00942(12) 0.0347(6) Uani 1 1 d .
C20 C 0.7156(2) 0.02607(19) 0.00248(12) 0.0305(6) Uani 1 1 d .
N21 N 0.7046(2) 0.01746(15) 0.12475(10) 0.0290(5) Uani 1 1 d .
N22 N 0.59699(19) 0.10759(14) 0.23952(10) 0.0273(5) Uani 1 1 d .
N23 N 0.47222(19) 0.25038(15) 0.15230(10) 0.0279(5) Uani 1 1 d .
N24 N 0.5842(2) 0.16230(15) 0.03810(10) 0.0300(5) Uani 1 1 d .
C25 C 0.7708(2) -0.02076(19) -0.05718(12) 0.0303(6) Uani 1 1 d .
C26 C 0.8869(3) -0.0119(2) -0.08520(13) 0.0374(7) Uani 1 1 d .
H26 H 0.9329 0.0242 -0.0670 0.045 Uiso 1 1 calc R
C27 C 0.9350(3) -0.0566(2) -0.14023(13) 0.0380(7) Uani 1 1 d .
H27 H 1.0147 -0.0506 -0.1590 0.046 Uiso 1 1 calc R
N28 N 0.8734(2) -0.10772(17) -0.16767(10) 0.0357(5) Uani 1 1 d .
C29 C 0.7618(3) -0.1152(2) -0.14119(13) 0.0394(7) Uani 1 1 d .
H29 H 0.7175 -0.1510 -0.1607 0.047 Uiso 1 1 calc R
C30 C 0.7073(3) -0.0728(2) -0.08608(13) 0.0383(7) Uani 1 1 d .
H30 H 0.6273 -0.0796 -0.0685 0.046 Uiso 1 1 calc R
C31 C 0.8040(3) -0.10594(19) 0.28757(12) 0.0328(6) Uani 1 1 d .
C32 C 0.7894(3) -0.20701(19) 0.30399(13) 0.0380(7) Uani 1 1 d .
H32 H 0.7375 -0.2350 0.2844 0.046 Uiso 1 1 calc R
C33 C 0.8510(3) -0.2661(2) 0.34903(13) 0.0393(7) Uani 1 1 d .
H33 H 0.8413 -0.3350 0.3603 0.047 Uiso 1 1 calc R
N34 N 0.9243(2) -0.22750(15) 0.37715(10) 0.0351(5) Uani 1 1 d .
C35 C 0.9416(3) -0.13085(19) 0.36118(14) 0.0393(7) Uani 1 1 d .
H35 H 0.9947 -0.1049 0.3811 0.047 Uiso 1 1 calc R
C36 C 0.8828(3) -0.06887(19) 0.31612(14) 0.0405(7) Uani 1 1 d .
H36 H 0.8962 -0.0006 0.3046 0.049 Uiso 1 1 calc R
C37 C 0.3943(2) 0.28166(18) 0.33538(12) 0.0303(6) Uani 1 1 d .
C38 C 0.2803(3) 0.2666(3) 0.36374(16) 0.0520(9) Uani 1 1 d .
H38 H 0.2385 0.2263 0.3460 0.062 Uiso 1 1 calc R
C39 C 0.2264(3) 0.3100(2) 0.41808(15) 0.0472(8) Uani 1 1 d .
H39 H 0.1485 0.2974 0.4381 0.057 Uiso 1 1 calc R
N40 N 0.2808(2) 0.36817(16) 0.44244(11) 0.0350(5) Uani 1 1 d .
C41 C 0.4503(3) 0.3402(3) 0.36381(16) 0.0541(9) Uani 1 1 d .
H41 H 0.5296 0.3514 0.3468 0.065 Uiso 1 1 calc R
C42 C 0.3907(3) 0.3824(3) 0.41690(18) 0.0602(10) Uani 1 1 d .
H42 H 0.4299 0.4231 0.4359 0.072 Uiso 1 1 calc R
C43 C 0.3739(3) 0.3756(2) -0.01002(13) 0.0357(6) Uani 1 1 d .
C44 C 0.4232(3) 0.4540(2) -0.05628(15) 0.0440(7) Uani 1 1 d .
H44 H 0.5017 0.4657 -0.0591 0.053 Uiso 1 1 calc R
C45 C 0.3582(3) 0.5154(2) -0.09857(16) 0.0489(8) Uani 1 1 d .
H45 H 0.3938 0.5686 -0.1305 0.059 Uiso 1 1 calc R
N46 N 0.2480(2) 0.50275(18) -0.09623(12) 0.0435(6) Uani 1 1 d .
C47 C 0.1990(3) 0.4293(3) -0.05008(17) 0.0559(9) Uani 1 1 d .
H47 H 0.1198 0.4206 -0.0476 0.067 Uiso 1 1 calc R
C48 C 0.2570(3) 0.3656(3) -0.00583(17) 0.0559(9) Uani 1 1 d .
H48 H 0.2178 0.3154 0.0272 0.067 Uiso 1 1 calc R
O49 O 0.75303(17) 0.23524(13) 0.12355(8) 0.0339(4) Uani 1 1 d .
H49 H 0.7812 0.2290 0.1609 0.051 Uiso 1 1 d .
C50 C 0.8449(3) 0.2296(3) 0.06573(16) 0.0577(9) Uani 1 1 d .
H50A H 0.8116 0.2501 0.0241 0.069 Uiso 1 1 calc R
H50B H 0.8731 0.1597 0.0680 0.069 Uiso 1 1 calc R
C51 C 0.9436(4) 0.2874(3) 0.0582(2) 0.0727(11) Uani 1 1 d .
H51A H 0.9190 0.3576 0.0515 0.109 Uiso 1 1 calc R
H51B H 1.0013 0.2744 0.0188 0.109 Uiso 1 1 calc R
H51C H 0.9774 0.2691 0.0991 0.109 Uiso 1 1 calc R
C52 C 0.7728(2) 0.41244(17) 0.36741(12) 0.0268(5) Uani 1 1 d .
C53 C 0.8079(2) 0.35592(17) 0.31668(12) 0.0274(5) Uani 1 1 d .
C54 C 0.8781(2) 0.27013(17) 0.32907(11) 0.0265(5) Uani 1 1 d .
C55 C 0.9086(2) 0.23785(17) 0.39295(11) 0.0253(5) Uani 1 1 d .
C56 C 0.8731(2) 0.29470(16) 0.44372(11) 0.0237(5) Uani 1 1 d .
C57 C 0.8059(2) 0.38337(17) 0.43008(12) 0.0264(5) Uani 1 1 d .
C58 C 0.6979(3) 0.50671(19) 0.35458(14) 0.0354(6) Uani 1 1 d .
O59 O 0.60574(19) 0.51205(15) 0.39900(13) 0.0523(6) Uani 1 1 d .
H59 H 0.5781 0.5706 0.3948 0.078 Uiso 1 1 calc R
O60 O 0.7292(2) 0.56963(15) 0.30383(13) 0.0606(7) Uani 1 1 d .
C61 C 0.7661(3) 0.38893(18) 0.25032(13) 0.0324(6) Uani 1 1 d .
O62 O 0.6648(2) 0.39740(17) 0.24887(10) 0.0491(5) Uani 1 1 d .
O63 O 0.84983(18) 0.40554(14) 0.19722(9) 0.0381(5) Uani 1 1 d .
H63 H 0.8223 0.4345 0.1632 0.057 Uiso 1 1 calc R
C64 C 0.9259(3) 0.21457(18) 0.27224(12) 0.0298(6) Uani 1 1 d .
O65 O 0.86535(18) 0.18633(13) 0.23943(9) 0.0365(4) Uani 1 1 d .
O66 O 1.03721(19) 0.20288(17) 0.26289(10) 0.0461(5) Uani 1 1 d .
H66 H 1.0607 0.1662 0.2343 0.069 Uiso 1 1 calc R
C67 C 0.9760(2) 0.14167(18) 0.40676(12) 0.0301(6) Uani 1 1 d .
O68 O 0.9494(2) 0.06766(15) 0.39261(12) 0.0583(7) Uani 1 1 d .
O69 O 1.06287(18) 0.14485(13) 0.43623(10) 0.0378(5) Uani 1 1 d .
H69 H 1.0971 0.0887 0.4424 0.057 Uiso 1 1 calc R
C70 C 0.9085(2) 0.26332(17) 0.51205(12) 0.0281(6) Uani 1 1 d .
O71 O 0.86894(18) 0.18737(13) 0.55041(9) 0.0376(5) Uani 1 1 d .
O72 O 0.97741(17) 0.31819(12) 0.52435(8) 0.0308(4) Uani 1 1 d .
H72 H 1.0052 0.2895 0.5583 0.046 Uiso 1 1 calc R
C73 C 0.7753(2) 0.44673(18) 0.48348(12) 0.0291(6) Uani 1 1 d .
O74 O 0.7268(2) 0.41174(13) 0.54109(9) 0.0439(5) Uani 1 1 d .
O75 O 0.80412(18) 0.53564(12) 0.46304(8) 0.0347(4) Uani 1 1 d .
H75 H 0.7875 0.5659 0.4956 0.052 Uiso 1 1 calc R

loop_
_atom_site_aniso_label
_atom_site_aniso_U_11
_atom_site_aniso_U_22
_atom_site_aniso_U_33
_atom_site_aniso_U_23
_atom_site_aniso_U_13
_atom_site_aniso_U_12
Zn 0.03535(19) 0.02566(16) 0.01776(14) -0.00779(10) -0.00392(11) 0.00343(12)
C1 0.0372(16) 0.0290(13) 0.0204(11) -0.0105(10) -0.0015(10) 0.0036(11)
C2 0.0552(19) 0.0314(14) 0.0244(12) -0.0126(10) -0.0063(12) 0.0108(13)
C3 0.062(2) 0.0274(13) 0.0278(13) -0.0118(11) -0.0112(13) 0.0148(13)
C4 0.0500(18) 0.0220(12) 0.0226(12) -0.0084(9) -0.0099(11) 0.0055(11)
C5 0.0494(17) 0.0237(12) 0.0204(11) -0.0066(9) -0.0070(11) 0.0021(11)
C6 0.0471(17) 0.0277(13) 0.0226(12) -0.0100(10) -0.0062(11) 0.0053(12)
C7 0.069(2) 0.0389(15) 0.0193(12) -0.0090(11) -0.0100(12) 0.0129(14)
C8 0.066(2) 0.0404(15) 0.0197(12) -0.0148(11) -0.0028(12) 0.0089(14)
C9 0.0389(16) 0.0326(13) 0.0214(11) -0.0121(10) 0.0002(10) 0.0004(11)
C10 0.0391(16) 0.0295(13) 0.0234(12) -0.0115(10) 0.0004(10) -0.0010(11)
C11 0.0328(15) 0.0291(13) 0.0252(12) -0.0121(10) 0.0004(10) -0.0002(11)
C12 0.0460(18) 0.0335(14) 0.0293(13) -0.0107(11) -0.0035(12) 0.0073(12)
C13 0.0380(17) 0.0322(14) 0.0353(14) -0.0090(11) -0.0049(12) 0.0073(12)
C14 0.0360(16) 0.0298(13) 0.0285(12) -0.0099(10) -0.0050(11) 0.0035(11)
C15 0.0388(16) 0.0300(13) 0.0275(12) -0.0062(10) -0.0107(11) 0.0107(11)
C16 0.0457(18) 0.0447(16) 0.0228(12) -0.0134(11) -0.0072(11) 0.0125(13)
C17 0.093(3) 0.062(2) 0.0274(15) -0.0186(14) -0.0245(16) 0.039(2)
C18 0.084(3) 0.0571(19) 0.0200(13) -0.0175(13) -0.0174(14) 0.0293(18)
C19 0.0472(18) 0.0368(14) 0.0194(12) -0.0090(10) -0.0059(11) 0.0075(12)
C20 0.0393(16) 0.0317(13) 0.0207(11) -0.0106(10) -0.0027(10) 0.0015(11)
N21 0.0428(14) 0.0268(11) 0.0184(9) -0.0070(8) -0.0064(9) 0.0007(9)
N22 0.0390(13) 0.0225(10) 0.0208(9) -0.0101(8) -0.0027(9) 0.0026(9)
N23 0.0354(13) 0.0304(11) 0.0194(9) -0.0102(8) -0.0053(8) 0.0034(9)
N24 0.0396(13) 0.0299(11) 0.0194(10) -0.0076(8) -0.0050(9) 0.0085(10)
C25 0.0400(16) 0.0329(13) 0.0182(11) -0.0099(10) -0.0039(10) 0.0035(11)
C26 0.0483(19) 0.0412(15) 0.0262(13) -0.0167(11) -0.0051(12) -0.0016(13)
C27 0.0415(17) 0.0426(15) 0.0298(13) -0.0153(12) 0.0002(12) 0.0002(13)
N28 0.0459(15) 0.0368(12) 0.0249(10) -0.0147(9) -0.0015(10) 0.0033(11)
C29 0.051(2) 0.0399(15) 0.0318(14) -0.0188(12) -0.0066(13) -0.0006(13)
C30 0.0392(17) 0.0461(16) 0.0303(13) -0.0165(12) -0.0004(12) 0.0000(13)
C31 0.0533(18) 0.0282(13) 0.0177(11) -0.0101(10) -0.0072(11) 0.0062(12)
C32 0.063(2) 0.0266(13) 0.0303(13) -0.0063(11) -0.0190(13) -0.0062(13)
C33 0.065(2) 0.0245(13) 0.0308(14) -0.0022(11) -0.0161(13) -0.0050(13)
N34 0.0601(16) 0.0223(10) 0.0239(10) -0.0067(8) -0.0104(10) 0.0030(10)
C35 0.063(2) 0.0258(13) 0.0339(14) -0.0085(11) -0.0199(13) 0.0020(13)
C36 0.070(2) 0.0203(12) 0.0361(14) -0.0080(11) -0.0211(14) 0.0031(13)
C37 0.0409(16) 0.0285(13) 0.0209(11) -0.0097(10) -0.0021(10) 0.0042(11)
C38 0.053(2) 0.059(2) 0.0499(17) -0.0397(16) 0.0121(15) -0.0184(16)
C39 0.053(2) 0.0470(17) 0.0429(16) -0.0283(14) 0.0132(14) -0.0156(15)
N40 0.0483(15) 0.0286(11) 0.0269(11) -0.0126(9) 0.0016(10) 0.0008(10)
C41 0.046(2) 0.070(2) 0.0527(18) -0.0435(17) 0.0118(15) -0.0124(17)
C42 0.058(2) 0.076(2) 0.058(2) -0.0515(19) 0.0083(17) -0.0135(19)
C43 0.0471(18) 0.0331(14) 0.0283(13) -0.0101(11) -0.0112(12) 0.0085(12)
C44 0.0502(19) 0.0424(16) 0.0422(16) -0.0025(13) -0.0208(14) -0.0030(14)
C45 0.065(2) 0.0390(16) 0.0444(17) 0.0020(13) -0.0230(16) -0.0043(15)
N46 0.0506(17) 0.0417(14) 0.0387(13) -0.0007(11) -0.0203(12) 0.0056(12)
C47 0.045(2) 0.061(2) 0.0532(19) 0.0094(16) -0.0135(15) 0.0018(16)
C48 0.055(2) 0.055(2) 0.0501(19) 0.0121(16) -0.0148(16) -0.0048(16)
O49 0.0413(11) 0.0343(10) 0.0271(9) -0.0085(7) -0.0061(8) -0.0029(8)
C50 0.045(2) 0.087(3) 0.0379(16) -0.0041(17) -0.0039(14) -0.0159(18)
C51 0.063(3) 0.082(3) 0.067(2) -0.009(2) -0.003(2) -0.006(2)
C52 0.0356(15) 0.0197(11) 0.0243(12) -0.0040(9) -0.0042(10) -0.0021(10)
C53 0.0365(15) 0.0228(12) 0.0227(11) -0.0051(9) -0.0046(10) -0.0016(10)
C54 0.0363(15) 0.0226(11) 0.0206(11) -0.0071(9) -0.0020(10) -0.0021(10)
C55 0.0364(15) 0.0197(11) 0.0206(11) -0.0081(9) -0.0028(10) -0.0023(10)
C56 0.0351(15) 0.0166(11) 0.0192(11) -0.0066(9) -0.0026(10) 0.0003(10)
C57 0.0339(15) 0.0210(11) 0.0233(11) -0.0069(9) -0.0008(10) -0.0012(10)
C58 0.0427(18) 0.0247(13) 0.0423(15) -0.0075(11) -0.0170(13) 0.0033(12)
O59 0.0406(13) 0.0362(11) 0.0824(16) -0.0254(11) -0.0096(12) 0.0116(10)
O60 0.0665(16) 0.0328(11) 0.0755(16) 0.0156(11) -0.0243(13) -0.0011(11)
C61 0.0451(18) 0.0261(13) 0.0261(13) -0.0045(10) -0.0077(12) -0.0025(12)
O62 0.0461(14) 0.0644(14) 0.0374(11) -0.0009(10) -0.0151(10) -0.0091(11)
O63 0.0510(13) 0.0386(11) 0.0228(9) 0.0005(8) -0.0123(8) 0.0050(9)
C64 0.0475(18) 0.0234(12) 0.0185(11) -0.0051(9) -0.0052(11) -0.0022(11)
O65 0.0518(13) 0.0342(10) 0.0279(9) -0.0137(8) -0.0101(8) -0.0013(9)
O66 0.0472(14) 0.0599(14) 0.0385(11) -0.0360(10) -0.0029(9) 0.0065(10)
C67 0.0478(17) 0.0222(12) 0.0218(11) -0.0099(9) -0.0060(11) 0.0020(11)
O68 0.0915(19) 0.0271(10) 0.0730(15) -0.0231(10) -0.0500(14) 0.0164(11)
O69 0.0454(12) 0.0226(9) 0.0496(11) -0.0132(8) -0.0179(9) 0.0089(8)
C70 0.0412(16) 0.0216(12) 0.0209(11) -0.0092(9) -0.0022(10) 0.0032(11)
O71 0.0561(13) 0.0302(10) 0.0246(9) -0.0010(7) -0.0050(8) -0.0070(9)
O72 0.0501(12) 0.0233(8) 0.0204(8) -0.0060(7) -0.0110(8) 0.0046(8)
C73 0.0373(15) 0.0241(12) 0.0240(12) -0.0076(10) -0.0041(10) 0.0099(11)
O74 0.0697(15) 0.0289(10) 0.0236(9) -0.0052(7) 0.0087(9) 0.0071(9)
O75 0.0564(13) 0.0252(9) 0.0223(8) -0.0135(7) 0.0009(8) -0.0003(8)

loop_
_atom_type_symbol
_atom_type_description
_atom_type_scat_dispersion_real
_atom_type_scat_dispersion_imag
_atom_type_scat_source
C C 0.0033 0.0016 'International Tables Vol C Tables 4.2.6.8 and 6.1.1.4'
H H 0.0000 0.0000 'International Tables Vol C Tables 4.2.6.8 and 6.1.1.4'
N N 0.0061 0.0033 'International Tables Vol C Tables 4.2.6.8 and 6.1.1.4'
O O 0.0106 0.0060 'International Tables Vol C Tables 4.2.6.8 and 6.1.1.4'
Zn Zn 0.2839 1.4301 'International Tables Vol C Tables 4.2.6.8 and 6.1.1.4'

loop_
_geom_angle_atom_site_label_1
_geom_angle_atom_site_label_2
_geom_angle_atom_site_label_3
_geom_angle
N22 Zn N24 164.85(9)
N22 Zn N23 89.20(8)
N24 Zn N23 88.78(8)
N22 Zn N21 89.24(8)
N24 Zn N21 88.37(8)
N23 Zn N21 163.21(9)
N22 Zn O49 93.25(8)
N24 Zn O49 101.88(8)
N23 Zn O49 101.07(8)
N21 Zn O49 95.71(8)
N21 C1 C20 124.3(2)
N21 C1 C2 110.2(2)
C20 C1 C2 125.5(2)
C3 C2 C1 107.6(2)
C3 C2 H2 126.2
C1 C2 H2 126.2
C2 C3 C4 106.1(2)
C2 C3 H3 127.0
C4 C3 H3 127.0
N21 C4 C5 124.9(2)
N21 C4 C3 110.4(2)
C5 C4 C3 124.8(2)
C6 C5 C4 126.2(2)
C6 C5 C31 115.5(2)
C4 C5 C31 118.2(2)
N22 C6 C5 125.3(2)
N22 C6 C7 109.2(2)
C5 C6 C7 125.5(2)
C8 C7 C6 107.6(2)
C8 C7 H7 126.2
C6 C7 H7 126.2
C7 C8 C9 107.0(2)
C7 C8 H8 126.5
C9 C8 H8 126.5
N22 C9 C10 125.1(2)
N22 C9 C8 109.6(2)
C10 C9 C8 125.2(2)
C11 C10 C9 126.3(2)
C11 C10 C37 116.5(2)
C9 C10 C37 117.2(2)
N23 C11 C10 124.8(2)
N23 C11 C12 109.7(2)
C10 C11 C12 125.5(2)
C13 C12 C11 107.5(2)
C13 C12 H12 126.3
C11 C12 H12 126.3
C12 C13 C14 107.1(2)
C12 C13 H13 126.4
C14 C13 H13 126.4
N23 C14 C15 124.7(2)
N23 C14 C13 109.8(2)
C15 C14 C13 125.5(2)
C16 C15 C14 125.5(2)
C16 C15 C43 117.2(2)
C14 C15 C43 117.2(2)
N24 C16 C15 125.9(2)
N24 C16 C17 109.4(2)
C15 C16 C17 124.5(3)
C18 C17 C16 107.2(3)
C18 C17 H17 126.4
C16 C17 H17 126.4
C17 C18 C19 107.9(2)
C17 C18 H18 126.1
C19 C18 H18 126.1
N24 C19 C20 125.4(2)
N24 C19 C18 109.2(2)
C20 C19 C18 125.4(2)
C19 C20 C1 126.1(2)
C19 C20 C25 117.1(2)
C1 C20 C25 116.8(2)
C4 N21 C1 105.8(2)
C4 N21 Zn 126.20(16)
C1 N21 Zn 127.27(16)
C6 N22 C9 106.6(2)
C6 N22 Zn 126.16(16)
C9 N22 Zn 126.70(17)
C14 N23 C11 105.9(2)
C14 N23 Zn 127.21(16)
C11 N23 Zn 126.51(17)
C19 N24 C16 106.3(2)
C19 N24 Zn 127.19(17)
C16 N24 Zn 126.35(17)
C30 C25 C26 118.2(2)
C30 C25 C20 121.1(2)
C26 C25 C20 120.8(2)
C25 C26 C27 119.1(3)
C25 C26 H26 120.4
C27 C26 H26 120.4
N28 C27 C26 122.5(3)
N28 C27 H27 118.8
C26 C27 H27 118.8
C29 N28 C27 118.3(2)
N28 C29 C30 122.7(3)
N28 C29 H29 118.6
C30 C29 H29 118.6
C25 C30 C29 119.2(3)
C25 C30 H30 120.4
C29 C30 H30 120.4
C36 C31 C32 118.3(2)
C36 C31 C5 118.9(2)
C32 C31 C5 122.8(3)
C33 C32 C31 119.3(3)
C33 C32 H32 120.3
C31 C32 H32 120.3
N34 C33 C32 120.9(2)
N34 C33 H33 119.6
C32 C33 H33 119.6
C35 N34 C33 120.9(2)
N34 C35 C36 120.4(3)
N34 C35 H35 119.8
C36 C35 H35 119.8
C35 C36 C31 120.1(3)
C35 C36 H36 119.9
C31 C36 H36 119.9
C38 C37 C41 117.1(2)
C38 C37 C10 121.7(3)
C41 C37 C10 121.2(3)
C37 C38 C39 120.1(3)
C37 C38 H38 119.9
C39 C38 H38 119.9
N40 C39 C38 121.4(3)
N40 C39 H39 119.3
C38 C39 H39 119.3
C39 N40 C42 119.6(2)
C42 C41 C37 119.5(3)
C42 C41 H41 120.2
C37 C41 H41 120.2
N40 C42 C41 122.2(3)
N40 C42 H42 118.9
C41 C42 H42 118.9
C44 C43 C48 117.2(3)
C44 C43 C15 122.1(3)
C48 C43 C15 120.7(3)
C43 C44 C45 119.9(3)
C43 C44 H44 120.1
C45 C44 H44 120.1
N46 C45 C44 122.4(3)
N46 C45 H45 118.8
C44 C45 H45 118.8
C45 N46 C47 117.8(3)
N46 C47 C48 123.4(3)
N46 C47 H47 118.3
C48 C47 H47 118.3
C47 C48 C43 119.0(3)
C47 C48 H48 120.5
C43 C48 H48 120.5
C50 O49 Zn 117.66(18)
C50 O49 H49 110.6
Zn O49 H49 113.1
O49 C50 C51 117.5(3)
O49 C50 H50A 107.9
C51 C50 H50A 107.9
O49 C50 H50B 107.9
C51 C50 H50B 107.9
H50A C50 H50B 107.2
C50 C51 H51A 109.5
C50 C51 H51B 109.5
H51A C51 H51B 109.5
C50 C51 H51C 109.5
H51A C51 H51C 109.5
H51B C51 H51C 109.5
C57 C52 C53 120.8(2)
C57 C52 C58 119.0(2)
C53 C52 C58 120.3(2)
C54 C53 C52 119.5(2)
C54 C53 C61 121.9(2)
C52 C53 C61 118.7(2)
C53 C54 C55 120.4(2)
C53 C54 C64 119.6(2)
C55 C54 C64 120.0(2)
C56 C55 C54 119.9(2)
C56 C55 C67 120.7(2)
C54 C55 C67 119.4(2)
C55 C56 C57 119.5(2)
C55 C56 C70 120.9(2)
C57 C56 C70 119.6(2)
C52 C57 C56 119.9(2)
C52 C57 C73 121.4(2)
C56 C57 C73 118.7(2)
O60 C58 O59 126.3(3)
O60 C58 C52 118.9(3)
O59 C58 C52 114.8(2)
C58 O59 H59 109.5
O62 C61 O63 125.5(2)
O62 C61 C53 120.9(2)
O63 C61 C53 113.6(2)
C61 O63 H63 109.5
O65 C64 O66 125.4(2)
O65 C64 C54 123.0(3)
O66 C64 C54 111.6(2)
C64 O66 H66 109.5
O68 C67 O69 124.0(2)
O68 C67 C55 121.7(3)
O69 C67 C55 114.2(2)
C67 O69 H69 109.5
O71 C70 O72 126.3(2)
O71 C70 C56 118.5(2)
O72 C70 C56 115.1(2)
C70 O72 H72 109.5
O74 C73 O75 125.4(2)
O74 C73 C57 120.1(2)
O75 C73 C57 114.5(2)
C73 O75 H75 109.5

loop_
_geom_bond_atom_site_label_1
_geom_bond_atom_site_label_2
_geom_bond_distance
Zn N22 2.0540(19)
Zn N24 2.054(2)
Zn N23 2.066(2)
Zn N21 2.066(2)
Zn O49 2.1511(19)
C1 N21 1.376(3)
C1 C20 1.405(4)
C1 C2 1.431(4)
C2 C3 1.356(4)
C2 H2 0.9500
C3 C4 1.449(4)
C3 H3 0.9500
C4 N21 1.372(3)
C4 C5 1.402(3)
C5 C6 1.404(4)
C5 C31 1.495(4)
C6 N22 1.368(3)
C6 C7 1.444(3)
C7 C8 1.338(4)
C7 H7 0.9500
C8 C9 1.441(4)
C8 H8 0.9500
C9 N22 1.369(3)
C9 C10 1.408(4)
C10 C11 1.398(4)
C10 C37 1.499(3)
C11 N23 1.380(3)
C11 C12 1.428(4)
C12 C13 1.345(4)
C12 H12 0.9500
C13 C14 1.434(4)
C13 H13 0.9500
C14 N23 1.373(3)
C14 C15 1.410(4)
C15 C16 1.394(4)
C15 C43 1.489(4)
C16 N24 1.385(3)
C16 C17 1.448(4)
C17 C18 1.340(5)
C17 H17 0.9500
C18 C19 1.447(4)
C18 H18 0.9500
C19 N24 1.380(3)
C19 C20 1.388(4)
C20 C25 1.502(3)
C25 C30 1.381(4)
C25 C26 1.387(4)
C26 C27 1.390(4)
C26 H26 0.9500
C27 N28 1.337(4)
C27 H27 0.9500
N28 C29 1.330(4)
C29 C30 1.391(4)
C29 H29 0.9500
C30 H30 0.9500
C31 C36 1.386(4)
C31 C32 1.394(4)
C32 C33 1.381(4)
C32 H32 0.9500
C33 N34 1.342(4)
C33 H33 0.9500
N34 C35 1.341(3)
C35 C36 1.378(4)
C35 H35 0.9500
C36 H36 0.9500
C37 C38 1.377(4)
C37 C41 1.379(4)
C38 C39 1.385(4)
C38 H38 0.9500
C39 N40 1.310(4)
C39 H39 0.9500
N40 C42 1.320(4)
C41 C42 1.374(4)
C41 H41 0.9500
C42 H42 0.9500
C43 C44 1.380(4)
C43 C48 1.391(5)
C44 C45 1.384(4)
C44 H44 0.9500
C45 N46 1.326(4)
C45 H45 0.9500
N46 C47 1.330(4)
C47 C48 1.373(4)
C47 H47 0.9500
C48 H48 0.9500
O49 C50 1.446(4)
O49 H49 0.8812
C50 C51 1.449(5)
C50 H50A 0.9900
C50 H50B 0.9900
C51 H51A 0.9800
C51 H51B 0.9800
C51 H51C 0.9800
C52 C57 1.389(3)
C52 C53 1.400(3)
C52 C58 1.515(4)
C53 C54 1.394(4)
C53 C61 1.510(3)
C54 C55 1.402(3)
C54 C64 1.510(3)
C55 C56 1.404(3)
C55 C67 1.493(3)
C56 C57 1.408(3)
C56 C70 1.510(3)
C57 C73 1.506(3)
C58 O60 1.232(3)
C58 O59 1.278(4)
O59 H59 0.8400
C61 O62 1.202(4)
C61 O63 1.313(3)
O63 H63 0.8400
C64 O65 1.218(3)
C64 O66 1.294(4)
O66 H66 0.8400
C67 O68 1.210(3)
C67 O69 1.305(3)
O69 H69 0.8400
C70 O71 1.248(3)
C70 O72 1.265(3)
O72 H72 0.8400
C73 O74 1.226(3)
C73 O75 1.277(3)
O75 H75 0.8400

loop_
_geom_hbond_atom_site_label_D
_geom_hbond_atom_site_label_H
_geom_hbond_atom_site_label_A
_geom_hbond_distance_DH
_geom_hbond_distance_HA
_geom_hbond_distance_DA
_geom_hbond_angle_DHA
_geom_hbond_site_symmetry_A
O49 H49 O65 0.88 2.02 2.886(3) 166.6 .
O63 H63 N46 0.84 1.78 2.620(3) 174.8 2_665
O66 H66 N28 0.84 1.74 2.569(3) 169.3 2_755
O72 H72 N34 0.84 1.74 2.579(3) 174.1 2_756
O75 H75 N40 0.84 1.73 2.556(3) 165.6 2_666

loop_
_platon_squeeze_void_nr
_platon_squeeze_void_average_x
_platon_squeeze_void_average_y
_platon_squeeze_void_average_z
_platon_squeeze_void_volume
_platon_squeeze_void_count_electrons
_platon_squeeze_void_content
1 -0.378 0.000 0.500 1140 228 ' '
